data_1009061
loop_
_publ_author_name
'Hodeau, J L'
'Marezio, M'
'Roucau, C'
'Ayroles, R'
'Meerschaut, A'
'Rouxel, J'
'Monceau, P'

_publ_section_title
;
Charge density waves in Nb Se3 at 145 K: Crystal structures X-Ray and
electron diffraction studies
;
_journal_coden_ASTM JPSOAW
_journal_name_full 'Journal of Physics C'
_journal_page_first 4117
_journal_page_last 4134
_journal_paper_doi 10.1088/0022-3719/11/20/009
_journal_volume 11
_journal_year 1978
_chemical_formula_structural 'Nb Se3'
_chemical_formula_sum 'Nb Se3'
_chemical_name_systematic 'Niobium(VI) selenide'
_space_group_IT_number 11
_symmetry_cell_setting monoclinic
_symmetry_Int_Tables_number 11
_symmetry_space_group_name_Hall '-P 2yb'
_symmetry_space_group_name_H-M 'P 1 21/m 1'
_cell_angle_alpha 90
_cell_angle_beta 109.47(2)
_cell_angle_gamma 90
_cell_formula_units_Z 6
_cell_length_a 9.984(2)
_cell_length_b 3.4831(8)
_cell_length_c 15.591(3)
_cell_volume 511.2
_refine_ls_R_factor_all 0.058
_cod_database_code 1009061

loop_
_symmetry_equiv_pos_as_xyz
x,y,z
-x,1/2+y,-z
-x,-y,-z
x,1/2-y,z

loop_
_atom_site_label
_atom_site_type_symbol
_atom_site_symmetry_multiplicity
_atom_site_Wyckoff_symbol
_atom_site_fract_x
_atom_site_fract_y
_atom_site_fract_z
_atom_site_occupancy
_atom_site_attached_hydrogens
_atom_site_calc_flag
Nb1 Nb5+ 2 e 0.652 0.25 0.1177 1. 0 d
Nb2 Nb5+ 2 e 0.687 0.25 0.7946 1. 0 d
Nb3 Nb5+ 2 e 0.296 0.25 0.4611 1. 0 d
Se1 Se2- 2 e 0.556 0.25 0.9336 1. 0 d
Se2 Se2- 2 e 0.17 0.25 0.9124 1. 0 d
Se3 Se2- 2 e 0.197 0.25 0.7617 1. 0 d
Se4 Se2- 2 e 0.162 0.25 0.0861 1. 0 d
Se5 Se2- 2 e 0.178 0.25 0.277 1. 0 d
Se6 Se2- 2 e 0.53 0.25 0.2507 1. 0 d
Se7 Se1- 2 e 0.915 0.25 0.5748 1. 0 d
Se8 Se2- 2 e 0.557 0.25 0.5939 1. 0 d
Se9 Se1- 2 e 0.755 0.25 0.4234 1. 0 d

loop_
_atom_type_symbol
_atom_type_oxidation_number
Nb5+ 5.000
Se2- -2.000
Se1- -1.000
